data_7217110
loop_
_publ_author_name
'Danil de Namor, Angela F.'
'Castellano, Eduardo E.'
'Pulcha Salazar, Lupe E.'
'Piro, Oscar E.'
'Jafou, Olga'

_publ_section_title
;
 Thermodynamics of cation (alkali-metal) complexation by
 5,11,17,23-tetra-tert-butyl[25,26,27,28-tetrakis(2-pyridylmethyl)oxy]-
 calix(4)arene and the crystal structure--superstructure of its 1:1
 complex with sodium and acetonitrile
;
_journal_issue 2
_journal_name_full 'Physical Chemistry Chemical Physics'
_journal_page_first 285
_journal_paper_doi 10.1039/a806902f
_journal_volume 1
_journal_year 1999
_chemical_formula_sum 'C70 H79 Cl N5 Na O8'
_chemical_formula_weight 1176.82
_chemical_name_systematic
; 
 sodium p-tert-butyl[25,26,27-28-tetrakis(2-pyridylmethyl)oxy]    
 calix(4)arene monoacetonitrile perchlorate 
;
_space_group_IT_number 103
_symmetry_cell_setting tetragonal
_symmetry_space_group_name_Hall 'P 4 -2c'
_symmetry_space_group_name_H-M 'P 4 c c'
_atom_sites_solution_hydrogens geom
_atom_sites_solution_primary direct
_atom_sites_solution_secondary difmap
_audit_creation_method SHELXL
_cell_angle_alpha 90.00
_cell_angle_beta 90.00
_cell_angle_gamma 90.00
_cell_formula_units_Z 8
_cell_length_a 21.791(2)
_cell_length_b 21.791(2)
_cell_length_c 26.958(3)
_cell_measurement_reflns_used 25
_cell_measurement_temperature 293(2)
_cell_measurement_theta_max 31.12
_cell_measurement_theta_min 13.4
_cell_volume 12801(2)
_computing_cell_refinement 'Enraf-Nonius CAD4'
_computing_data_collection 'Enraf-Nonius CAD4'
_computing_data_reduction 'SDP (Frenz, 1983)'
_computing_molecular_graphics 'ORTEP (Johnson, 1965)'
_computing_publication_material 'SHELXL-93 (Sheldrick, 1993)'
_computing_structure_refinement 'SHELXL-93 (Sheldrick, 1993)'
_computing_structure_solution 'SHELXS-86 (Sheldrick, 1990)'
_diffrn_ambient_temperature 293(2)
_diffrn_measurement_device 'Enraf-Nonius CAD4'
_diffrn_measurement_method omega-2*theta-scan
_diffrn_radiation_monochromator graphite
_diffrn_radiation_source 'fine-focus sealed tube'
_diffrn_radiation_type CuK\a
_diffrn_radiation_wavelength 1.54184
_diffrn_reflns_av_R_equivalents 0.108
_diffrn_reflns_av_sigmaI/netI 0.0233
_diffrn_reflns_limit_h_max 17
_diffrn_reflns_limit_h_min 0
_diffrn_reflns_limit_k_max 24
_diffrn_reflns_limit_k_min 0
_diffrn_reflns_limit_l_max 30
_diffrn_reflns_limit_l_min 0
_diffrn_reflns_number 4505
_diffrn_reflns_theta_max 60.02
_diffrn_reflns_theta_min 2.03
_diffrn_standards_decay_% 1
_diffrn_standards_interval_time 30
_diffrn_standards_number 1
_exptl_absorpt_coefficient_mu 1.064
_exptl_absorpt_correction_T_max 0.856
_exptl_absorpt_correction_T_min 0.758
_exptl_absorpt_correction_type numerical
_exptl_crystal_colour colourless
_exptl_crystal_density_diffrn 1.221
_exptl_crystal_description prism
_exptl_crystal_F_000 5008
_exptl_crystal_size_max 0.27
_exptl_crystal_size_mid 0.27
_exptl_crystal_size_min 0.15
_refine_diff_density_max 0.414
_refine_diff_density_min -0.434
_refine_diff_density_rms 0.078
_refine_ls_abs_structure_details 'Flack H D (1983), Acta Cryst. A39, 876-881'
_refine_ls_abs_structure_Flack 0.18(10)
_refine_ls_extinction_method none
_refine_ls_goodness_of_fit_all 1.067
_refine_ls_goodness_of_fit_obs 1.214
_refine_ls_hydrogen_treatment riding
_refine_ls_matrix_type full
_refine_ls_number_parameters 645
_refine_ls_number_reflns 4505
_refine_ls_number_restraints 6
_refine_ls_restrained_S_all 1.104
_refine_ls_restrained_S_obs 1.272
_refine_ls_R_factor_all 0.1370
_refine_ls_R_factor_obs 0.1029
_refine_ls_shift/esd_max 2.722
_refine_ls_shift/esd_mean 0.161
_refine_ls_structure_factor_coef Fsqd
_refine_ls_weighting_details 'w=1/[\s^2^(Fo^2^)+(0.2344P)^2^+5.4326P] where P=(Fo^2^+2Fc^2^)/3'
_refine_ls_weighting_scheme calc
_refine_ls_wR_factor_all 0.3382
_refine_ls_wR_factor_obs 0.2940
_reflns_number_observed 2777
_reflns_number_total 4505
_reflns_observed_criterion >2sigma(I)
_cod_data_source_file 806902f.txt
_cod_data_source_block s93
_cod_depositor_comments
;
The following automatic conversions were performed:

'_refine_ls_weighting_scheme' value 'calc
w=1/[\s^2^(Fo^2^)+(0.2344P)^2^+5.4326P] where P=(Fo^2^+2Fc^2^)/3' was
changed to 'calc'. New tag '_refine_ls_weighting_details' was
created. The value of the new tag was set to
'w=1/[\s^2^(Fo^2^)+(0.2344P)^2^+5.4326P] where P=(Fo^2^+2Fc^2^)/3'.

Automatic conversion script
Id: cif_fix_values 3143 2015-03-26 13:38:13Z robertas 
;
_cod_original_sg_symbol_H-M P4cc
_cod_database_code 7217110

loop_
_symmetry_equiv_pos_as_xyz
'x, y, z'
'y, -x, z'
'-x, y, z+1/2'
'-x, -y, z'
'-y, -x, z+1/2'
'-y, x, z'
'x, -y, z+1/2'
'y, x, z+1/2'

loop_
_atom_site_aniso_label
_atom_site_aniso_U_11
_atom_site_aniso_U_22
_atom_site_aniso_U_33
_atom_site_aniso_U_23
_atom_site_aniso_U_13
_atom_site_aniso_U_12
NAA 0.050(3) 0.050(3) 0.087(6) 0.000 0.000 0.000
O1A 0.063(4) 0.050(4) 0.058(4) -0.004(4) 0.001(4) 0.006(3)
C1A 0.037(5) 0.059(6) 0.054(6) 0.003(5) 0.009(5) -0.003(4)
C2A 0.048(6) 0.061(6) 0.073(8) -0.013(6) 0.004(6) -0.002(5)
C3A 0.052(6) 0.081(8) 0.060(7) -0.003(7) 0.007(6) 0.002(6)
C4A 0.060(7) 0.071(7) 0.064(7) 0.002(6) -0.015(6) -0.005(6)
C5A 0.064(7) 0.044(5) 0.072(7) -0.011(5) -0.009(6) 0.014(5)
C6A 0.041(5) 0.036(5) 0.088(9) 0.006(5) 0.010(6) -0.005(4)
C7A 0.105(12) 0.088(10) 0.089(11) -0.013(8) -0.013(9) -0.006(8)
C8A 0.255(29) 0.265(32) 0.084(13) -0.006(17) -0.047(16) -0.082(24)
C9A 0.133(13) 0.177(17) 0.113(13) -0.074(13) -0.071(11) 0.101(13)
C10A 0.105(14) 0.370(35) 0.182(21) -0.166(24) -0.040(14) -0.039(18)
C11A 0.093(9) 0.073(8) 0.064(7) -0.005(6) 0.004(7) -0.021(7)
N1A 0.359(27) 0.083(9) 0.072(8) 0.005(8) 0.074(12) 0.047(13)
C12A 0.098(9) 0.094(10) 0.053(7) 0.025(7) 0.015(7) 0.051(8)
C13A 0.110(12) 0.176(17) 0.091(12) 0.013(12) 0.025(10) -0.036(12)
C14A 0.164(20) 0.335(36) 0.066(10) 0.054(16) 0.065(12) 0.090(23)
C15A 0.355(46) 0.163(24) 0.155(24) 0.005(19) 0.126(27) 0.102(27)
C16A 0.953(99) 0.092(14) 0.179(23) 0.010(15) 0.301(41) 0.126(32)
CA 0.042(5) 0.032(5) 0.100(9) -0.010(5) -0.006(6) -0.001(4)
NAB 0.062(3) 0.062(3) 0.128(8) 0.000 0.000 0.000
O1B 0.067(5) 0.060(4) 0.064(5) -0.005(4) -0.008(4) -0.021(4)
C1B 0.050(6) 0.030(5) 0.072(7) -0.022(5) -0.002(5) -0.011(4)
C2B 0.061(6) 0.041(6) 0.090(9) 0.000(6) -0.018(7) 0.003(5)
C3B 0.052(6) 0.042(6) 0.092(9) 0.020(6) -0.002(6) 0.011(5)
C4B 0.062(7) 0.078(8) 0.090(9) 0.018(7) -0.006(7) -0.007(6)
C5B 0.027(5) 0.056(6) 0.080(8) 0.005(6) 0.002(5) 0.003(4)
C6B 0.053(6) 0.029(5) 0.071(7) 0.003(5) 0.014(5) 0.009(4)
C7B 0.086(10) 0.101(11) 0.091(11) 0.002(9) -0.023(9) 0.001(8)
C8B 0.271(38) 0.586(80) 0.116(19) 0.141(31) 0.051(23) 0.227(47)
C9B 0.196(20) 0.200(21) 0.147(17) 0.108(16) -0.113(16) -0.132(18)
C10B 0.530(53) 0.059(10) 0.311(34) 0.032(14) -0.329(39) -0.050(18)
C11B 0.090(9) 0.129(12) 0.058(7) -0.005(8) -0.006(7) 0.027(9)
N1B 0.122(12) 0.281(23) 0.090(10) -0.050(12) -0.027(9) -0.026(14)
C12B 0.125(13) 0.078(9) 0.080(10) -0.017(8) 0.006(10) -0.007(8)
C13B 0.523(57) 0.113(16) 0.096(15) -0.052(14) 0.014(25) 0.042(26)
C14B 0.369(48) 0.151(23) 0.232(36) -0.122(25) 0.035(33) -0.028(27)
C15B 0.206(32) 0.452(67) 0.115(18) -0.152(29) 0.044(20) -0.138(37)
C16B 0.039(8) 1.135(112) 0.138(18) -0.230(39) 0.012(11) -0.033(26)
CB 0.032(5) 0.050(6) 0.095(8) -0.001(6) -0.013(5) 0.008(4)
NAC 0.069(4) 0.076(4) 0.097(6) 0.000 0.000 0.011(3)
O1C 0.049(4) 0.050(4) 0.076(5) -0.004(4) -0.002(4) 0.024(3)
C1C 0.049(6) 0.046(6) 0.080(8) -0.001(6) -0.011(6) 0.005(5)
C2C 0.033(5) 0.031(4) 0.067(7) 0.002(5) 0.006(5) 0.000(4)
C3C 0.044(5) 0.041(5) 0.078(8) 0.003(5) -0.011(6) -0.004(4)
C4C 0.040(5) 0.038(5) 0.074(7) 0.012(5) 0.008(5) 0.008(4)
C5C 0.035(5) 0.055(6) 0.088(9) 0.009(6) 0.017(6) 0.005(5)
C6C 0.075(7) 0.036(5) 0.065(7) 0.001(5) -0.010(6) -0.006(5)
C7C 0.056(6) 0.067(7) 0.066(7) 0.011(6) -0.019(5) -0.007(5)
C8C 0.405(42) 0.110(14) 0.074(12) 0.000(11) -0.073(18) -0.036(20)
C9C 0.148(15) 0.081(9) 0.129(14) 0.034(10) -0.020(12) -0.019(10)
C10C 0.049(7) 0.160(14) 0.206(19) 0.103(14) -0.033(9) -0.025(8)
C11C 0.050(6) 0.060(7) 0.108(11) -0.016(7) 0.012(7) 0.006(5)
N1C 0.070(6) 0.071(6) 0.091(7) -0.006(6) -0.021(5) 0.003(5)
C12C 0.045(5) 0.049(6) 0.080(8) -0.002(6) -0.001(6) 0.014(4)
C13C 0.075(8) 0.084(8) 0.083(9) -0.010(7) 0.003(7) 0.006(6)
C14C 0.110(13) 0.175(18) 0.095(13) -0.016(12) 0.034(11) 0.018(12)
C15C 0.205(20) 0.108(13) 0.104(13) 0.039(10) 0.028(14) 0.032(13)
C16C 0.078(8) 0.111(10) 0.060(7) 0.009(8) -0.023(7) 0.013(7)
CC 0.052(6) 0.051(6) 0.065(7) -0.026(5) 0.016(5) -0.007(5)
O1D 0.037(3) 0.054(4) 0.079(5) -0.001(4) 0.009(4) -0.015(3)
C1D 0.031(5) 0.062(6) 0.066(7) -0.011(6) 0.000(5) -0.010(5)
C2D 0.036(5) 0.044(5) 0.072(7) 0.002(5) 0.026(5) -0.006(4)
C3D 0.038(6) 0.056(6) 0.077(8) -0.004(6) 0.004(5) 0.014(4)
C4D 0.062(6) 0.030(5) 0.083(8) 0.014(5) 0.001(6) -0.014(5)
C5D 0.071(7) 0.048(6) 0.079(9) 0.024(6) 0.004(7) -0.005(5)
C6D 0.050(6) 0.049(6) 0.057(7) 0.013(5) -0.003(5) -0.003(4)
C7D 0.087(8) 0.047(6) 0.083(9) -0.013(6) 0.000(7) 0.006(6)
C8D 0.090(12) 0.541(58) 0.085(12) -0.107(21) 0.014(10) -0.035(21)
C9D 0.124(13) 0.157(17) 0.116(14) 0.006(12) -0.051(12) 0.005(12)
C10D 0.137(13) 0.065(8) 0.167(16) -0.009(10) -0.028(13) -0.016(9)
C11D 0.054(6) 0.076(7) 0.096(10) 0.012(7) 0.026(7) 0.006(6)
N1D 0.068(7) 0.090(7) 0.113(9) 0.046(7) 0.008(7) -0.018(5)
C12D 0.064(7) 0.063(7) 0.080(9) -0.013(7) 0.007(7) -0.018(6)
C13D 0.088(9) 0.098(10) 0.111(12) 0.036(9) 0.009(9) -0.019(8)
C14D 0.125(13) 0.116(12) 0.121(13) 0.055(11) -0.003(11) -0.051(10)
C15D 0.112(11) 0.108(11) 0.087(10) 0.026(9) -0.008(9) -0.004(9)
C16D 0.112(10) 0.077(8) 0.101(10) 0.057(8) -0.011(9) -0.021(8)
CD 0.039(5) 0.048(6) 0.077(7) 0.003(5) 0.005(5) 0.005(4)
C17C 0.253(40) 0.157(31) 0.310(46) 0.000 0.000 -0.081(31)
C18C 1.567(439) 0.640(147) 0.084(34) 0.000 0.000 -0.084(194)
N2C 0.204(31) 0.201(36) 0.247(51) 0.000 0.000 -0.069(27)
Cl 0.319(10) 0.106(4) 0.191(6) 0.043(4) -0.104(7) -0.074(5)
O11 0.433(47) 0.427(49) 0.100(11) -0.050(17) 0.008(15) -0.294(45)
O12 0.584(66) 0.254(28) 0.237(23) 0.104(22) -0.056(30) -0.098(31)
O13 0.395(33) 0.089(10) 0.615(58) 0.015(19) -0.304(41) 0.001(15)
O14 0.281(31) 0.353(36) 0.863(98) 0.363(54) -0.029(42) -0.142(29)

loop_
_atom_site_label
_atom_site_type_symbol
_atom_site_fract_x
_atom_site_fract_y
_atom_site_fract_z
_atom_site_U_iso_or_equiv
_atom_site_thermal_displace_type
_atom_site_occupancy
_atom_site_calc_flag
_atom_site_refinement_flags
NAA Na 0.0000 0.0000 0.1070 0.063(2) Uani 1 d S
O1A O 0.0763(3) 0.0683(3) 0.1447(4) 0.057(2) Uani 1 d .
C1A C 0.0911(3) 0.0838(3) 0.1923(4) 0.050(3) Uani 1 d G
C2A C 0.1394(3) 0.0525(3) 0.2158(5) 0.061(3) Uani 1 d G
C3A C 0.1601(3) 0.0719(3) 0.2625(5) 0.065(3) Uani 1 d G
H3A H 0.1922(4) 0.0512(5) 0.2780(5) 0.077 Uiso 1 calc R
C4A C 0.1326(3) 0.1224(3) 0.2859(5) 0.065(3) Uani 1 d G
C5A C 0.0843(3) 0.1537(3) 0.2624(5) 0.060(3) Uani 1 d G
H5A H 0.0661(5) 0.1872(4) 0.2779(5) 0.072 Uiso 1 calc R
C6A C 0.0636(3) 0.1344(3) 0.2157(5) 0.055(3) Uani 1 d G
C7A C 0.1612(4) 0.1506(5) 0.3349(5) 0.094(4) Uani 1 d G
C8A C 0.1586(8) 0.1018(5) 0.3712(5) 0.201(13) Uani 1 d G
C9A C 0.1296(6) 0.2040(6) 0.3540(5) 0.141(8) Uani 1 d G
C10A C 0.2246(4) 0.1660(7) 0.3251(6) 0.219(14) Uani 1 d G
C11A C 0.1067(7) 0.1068(6) 0.1110(6) 0.077(4) Uani 1 d .
H11A H 0.1420(7) 0.1246(6) 0.1276(6) 0.092 Uiso 1 calc R
H11B H 0.0794(7) 0.1402(6) 0.1022(6) 0.092 Uiso 1 calc R
N1A N 0.1000(11) 0.0246(7) 0.0539(6) 0.171(9) Uani 1 d .
C12A C 0.1279(6) 0.0765(7) 0.0647(6) 0.082(4) Uani 1 d .
C13A C 0.1706(8) 0.1074(10) 0.0343(8) 0.125(6) Uani 1 d .
H13A H 0.1874(8) 0.1450(10) 0.0431(8) 0.150 Uiso 1 calc R
C14A C 0.1859(8) 0.0779(10) -0.0098(6) 0.188(13) Uani 1 d G
H14A H 0.2155(9) 0.0945(12) -0.0307(6) 0.226 Uiso 1 calc R
C15A C 0.1573(9) 0.0249(9) -0.0218(6) 0.224(19) Uani 1 d G
H15A H 0.1659(10) 0.0056(10) -0.0518(6) 0.269 Uiso 1 calc R
C16A C 0.1160(10) -0.0001(8) 0.0098(6) 0.408(35) Uani 1 d G
H16A H 0.0975(13) -0.0368(9) 0.0005(6) 0.489 Uiso 1 calc R
CA C 0.0045(4) 0.1642(4) 0.1940(6) 0.058(3) Uani 1 d .
HA1 H 0.0060(4) 0.2081(4) 0.1998(6) 0.069 Uiso 1 calc R
HA2 H 0.0038(4) 0.1576(4) 0.1584(6) 0.069 Uiso 1 calc R
C17A C 0.0000 0.0000 0.2959(15) 0.114(10) Uiso 1 d SD
C18A C 0.0000 0.0000 0.3484(17) 0.504(70) Uiso 1 d SD
N2A N 0.0000 0.0000 0.3912(19) 1.340(331) Uiso 1 d SD
NAB Na -0.5000 0.5000 0.1033(5) 0.084(3) Uani 1 d S
O1B O -0.4319(4) 0.4231(3) 0.1405(5) 0.064(2) Uani 1 d .
C1B C -0.4167(3) 0.4084(3) 0.1883(5) 0.050(3) Uani 1 d G
C2B C -0.4487(3) 0.3617(3) 0.2121(5) 0.064(3) Uani 1 d G
C3B C -0.4304(3) 0.3419(3) 0.2589(5) 0.062(3) Uani 1 d G
H3B H -0.4518(5) 0.3106(4) 0.2747(6) 0.074 Uiso 1 calc R
C4B C -0.3801(3) 0.3690(3) 0.2819(5) 0.077(3) Uani 1 d G
C5B C -0.3481(3) 0.4158(3) 0.2581(5) 0.055(3) Uani 1 d G
H5B H -0.3145(4) 0.4339(5) 0.2735(5) 0.066 Uiso 1 calc R
C6B C -0.3664(3) 0.4355(3) 0.2114(5) 0.051(3) Uani 1 d G
C7B C -0.3532(5) 0.3434(5) 0.3336(5) 0.093(5) Uani 1 d G
C8B C -0.3998(6) 0.3546(10) 0.3685(6) 0.324(31) Uani 1 d G
C9B C -0.2984(7) 0.3706(7) 0.3498(6) 0.181(13) Uani 1 d G
C10B C -0.3447(9) 0.2799(5) 0.3284(6) 0.300(24) Uani 1 d G
C11B C -0.3925(7) 0.3901(8) 0.1064(6) 0.093(4) Uani 1 d .
H11C H -0.3612(7) 0.4177(8) 0.0938(6) 0.111 Uiso 1 calc R
H11D H -0.3720(7) 0.3571(8) 0.1240(6) 0.111 Uiso 1 calc R
N1B N -0.4761(8) 0.3984(11) 0.0496(7) 0.164(8) Uani 1 d .
C12B C -0.4270(8) 0.3643(6) 0.0645(7) 0.094(5) Uani 1 d .
C13B C -0.4006(19) 0.3209(10) 0.0360(9) 0.244(18) Uani 1 d .
H13B H -0.3628(19) 0.3041(10) 0.0446(9) 0.293 Uiso 1 calc R
C14B C -0.4305(11) 0.3019(9) -0.0060(7) 0.251(19) Uani 1 d G
H14B H -0.4165(14) 0.2683(10) -0.0239(7) 0.301 Uiso 1 calc R
C15B C -0.4801(9) 0.3330(10) -0.0205(7) 0.258(26) Uani 1 d G
H15B H -0.4995(10) 0.3229(11) -0.0501(7) 0.309 Uiso 1 calc R
C16B C -0.5019(7) 0.3785(12) 0.0075(6) 0.437(37) Uani 1 d G
H16B H -0.5377(8) 0.3979(15) -0.0030(7) 0.525 Uiso 1 calc R
CB C -0.3360(4) 0.4936(5) 0.1885(6) 0.059(3) Uani 1 d .
HB1 H -0.2920(4) 0.4920(5) 0.1936(6) 0.071 Uiso 1 calc R
HB2 H -0.3436(4) 0.4945(5) 0.1530(6) 0.071 Uiso 1 calc R
C18B C -0.5000 0.5000 0.2982(19) 0.159(16) Uiso 1 d SD
C19B C -0.5000 0.5000 0.3520(21) 0.627(99) Uiso 1 d SD
N2B N -0.5000 0.5000 0.3951(23) 2.000(674) Uiso 1 d SD
NAC Na 0.0000 0.5000 0.3918(4) 0.081(2) Uani 1 d S
O1C O -0.0785(3) 0.5659(3) 0.3538(5) 0.058(2) Uani 1 d .
C1C C -0.0922(3) 0.5825(3) 0.3043(5) 0.058(3) Uani 1 d G
C2C C -0.1404(3) 0.5540(3) 0.2803(5) 0.044(2) Uani 1 d G
C3C C -0.1621(3) 0.5772(3) 0.2360(5) 0.054(3) Uani 1 d G
H3C H -0.1945(4) 0.5580(4) 0.2198(5) 0.065 Uiso 1 calc R
C4C C -0.1354(3) 0.6289(3) 0.2155(5) 0.051(3) Uani 1 d G
C5C C -0.0872(3) 0.6574(3) 0.2395(5) 0.060(3) Uani 1 d G
H5C H -0.0693(4) 0.6922(4) 0.2257(5) 0.072 Uiso 1 calc R
C6C C -0.0656(3) 0.6342(3) 0.2839(5) 0.058(3) Uani 1 d G
C7C C -0.1664(4) 0.6547(3) 0.1680(5) 0.063(3) Uani 1 d G
C8C C -0.1621(6) 0.6063(4) 0.1254(5) 0.196(13) Uani 1 d G
C9C C -0.1315(4) 0.7142(4) 0.1524(5) 0.119(6) Uani 1 d G
C10C C -0.2352(3) 0.6704(5) 0.1780(5) 0.138(8) Uani 1 d G
C11C C -0.1151(5) 0.5978(5) 0.3905(7) 0.073(4) Uani 1 d .
H11E H -0.1554(5) 0.6057(5) 0.3766(7) 0.087 Uiso 1 calc R
H11F H -0.0961(5) 0.6371(5) 0.3973(7) 0.087 Uiso 1 calc R
N1C N -0.0809(4) 0.5235(4) 0.4523(6) 0.077(3) Uani 1 d .
C12C C -0.1225(4) 0.5645(5) 0.4373(6) 0.058(3) Uani 1 d .
C13C C -0.1739(6) 0.5773(6) 0.4649(6) 0.080(4) Uani 1 d .
H13C H -0.2043(6) 0.6036(6) 0.4532(6) 0.097 Uiso 1 calc R
C14C C -0.1782(5) 0.5504(6) 0.5091(5) 0.127(6) Uani 1 d G
H14C H -0.2107(6) 0.5606(7) 0.5298(6) 0.152 Uiso 1 calc R
C15C C -0.1369(5) 0.5093(5) 0.5243(5) 0.139(7) Uani 1 d G
H15C H -0.1416(5) 0.4901(5) 0.5549(6) 0.167 Uiso 1 calc R
C16C C -0.0887(5) 0.4956(5) 0.4957(5) 0.083(4) Uani 1 d G
H16C H -0.0604(6) 0.4665(6) 0.5062(6) 0.099 Uiso 1 calc R
CC C -0.0080(4) 0.6631(5) 0.3055(6) 0.056(3) Uani 1 d .
HC1 H -0.0072(4) 0.6561(5) 0.3410(6) 0.067 Uiso 1 calc R
HC2 H -0.0093(4) 0.7071(5) 0.3000(6) 0.067 Uiso 1 calc R
O1D O -0.0745(3) 0.4227(3) 0.3543(5) 0.057(2) Uani 1 d .
C1D C -0.0849(3) 0.4104(3) 0.3040(5) 0.053(3) Uani 1 d G
C2D C -0.0522(3) 0.3638(3) 0.2816(5) 0.051(3) Uani 1 d G
C3D C -0.0690(3) 0.3431(3) 0.2351(5) 0.057(3) Uani 1 d G
H3D H -0.0469(4) 0.3118(4) 0.2200(5) 0.068 Uiso 1 calc R
C4D C -0.1186(3) 0.3690(3) 0.2111(5) 0.058(3) Uani 1 d G
C5D C -0.1514(3) 0.4156(3) 0.2336(5) 0.066(3) Uani 1 d G
H5D H -0.1848(4) 0.4330(4) 0.2174(5) 0.079 Uiso 1 calc R
C6D C -0.1346(3) 0.4362(3) 0.2800(5) 0.052(3) Uani 1 d G
C7D C -0.1421(4) 0.3405(4) 0.1624(5) 0.072(3) Uani 1 d G
C8D C -0.0888(4) 0.3475(6) 0.1228(5) 0.238(19) Uani 1 d G
C9D C -0.2019(5) 0.3741(5) 0.1428(5) 0.132(7) Uani 1 d G
C10D C -0.1564(5) 0.2700(4) 0.1708(5) 0.123(6) Uani 1 d G
C11D C -0.1155(5) 0.3918(6) 0.3888(7) 0.076(4) Uani 1 d .
H11G H -0.1377(5) 0.3601(6) 0.3710(7) 0.091 Uiso 1 calc R
H11H H -0.1453(5) 0.4213(6) 0.4009(7) 0.091 Uiso 1 calc R
N1D N -0.0244(5) 0.3731(5) 0.4412(6) 0.090(3) Uani 1 d .
C12D C -0.0832(5) 0.3628(5) 0.4329(6) 0.069(3) Uani 1 d .
C13D C -0.1166(7) 0.3268(7) 0.4623(7) 0.099(5) Uani 1 d .
H13D H -0.1575(7) 0.3188(7) 0.4547(7) 0.119 Uiso 1 calc R
C14D C -0.0909(5) 0.3021(5) 0.5031(5) 0.121(6) Uani 1 d G
H14D H -0.1138(6) 0.2772(7) 0.5242(5) 0.145 Uiso 1 calc R
C15D C -0.0317(5) 0.3137(4) 0.5129(5) 0.102(5) Uani 1 d G
H15D H -0.0133(6) 0.2970(4) 0.5410(5) 0.123 Uiso 1 calc R
C16D C 0.0011(5) 0.3494(4) 0.4823(5) 0.097(5) Uani 1 d G
H16D H 0.0419(5) 0.3580(6) 0.4896(5) 0.116 Uiso 1 calc R
CD C -0.1675(4) 0.4926(4) 0.3021(6) 0.055(3) Uani 1 d G
HD1 H -0.1627(4) 0.4925(4) 0.3379(6) 0.066 Uiso 1 calc R
HD2 H -0.2110(4) 0.4903(4) 0.2947(6) 0.066 Uiso 1 calc R
C17C C 0.0023(8) 0.4951(17) 0.1953(8) 0.240(21) Uani 0.50 d PGD
C18C C 0.0028(10) 0.4948(18) 0.1528(8) 0.763(163) Uani 0.50 d PGD
N2C N 0.0033(12) 0.4946(19) 0.1172(8) 0.217(19) Uani 0.50 d PGD
Cl Cl -0.2418(4) 0.2736(2) -0.0006(5) 0.205(4) Uani 1 d G
O11 O -0.2450(4) 0.2488(3) -0.0450(5) 0.320(26) Uani 1 d G
O12 O -0.2626(7) 0.2346(4) 0.0326(5) 0.358(22) Uani 1 d G
O13 O -0.1843(3) 0.2873(5) 0.0095(5) 0.366(23) Uani 1 d G
O14 O -0.2751(4) 0.3239(4) 0.0005(5) 0.499(36) Uani 1 d G

loop_
_atom_type_symbol
_atom_type_description
_atom_type_scat_dispersion_real
_atom_type_scat_dispersion_imag
_atom_type_scat_source
C C 0.0181 0.0091 'International Tables Vol C Tables 4.2.6.8 and 6.1.1.4'
N N 0.0311 0.0180 'International Tables Vol C Tables 4.2.6.8 and 6.1.1.4'
O O 0.0492 0.0322 'International Tables Vol C Tables 4.2.6.8 and 6.1.1.4'
H H 0.0000 0.0000 'International Tables Vol C Tables 4.2.6.8 and 6.1.1.4'
Na Na 0.1353 0.1239 'International Tables Vol C Tables 4.2.6.8 and 6.1.1.4'
Cl Cl 0.3639 0.7018 'International Tables Vol C Tables 4.2.6.8 and 6.1.1.4'

loop_
_geom_angle_atom_site_label_1
_geom_angle_atom_site_label_2
_geom_angle_atom_site_label_3
_geom_angle
_geom_angle_site_symmetry_1
_geom_angle_site_symmetry_3
O1A NAA O1A 80.1(2) . 6
O1A NAA O1A 131.1(5) . 4
O1A NAA O1A 80.1(2) 6 4
O1A NAA O1A 80.1(2) . 2
O1A NAA O1A 131.1(5) 6 2
O1A NAA O1A 80.1(2) 4 2
O1A NAA N1A 82.1(4) . 6
O1A NAA N1A 63.0(4) 6 6
O1A NAA N1A 125.7(4) 4 6
O1A NAA N1A 154.1(4) 2 6
O1A NAA N1A 154.1(4) . 4
O1A NAA N1A 82.1(4) 6 4
O1A NAA N1A 63.0(4) 4 4
O1A NAA N1A 125.7(4) 2 4
N1A NAA N1A 73.2(4) 6 4
O1A NAA N1A 125.7(4) . 2
O1A NAA N1A 154.1(4) 6 2
O1A NAA N1A 82.1(4) 4 2
O1A NAA N1A 63.0(4) 2 2
N1A NAA N1A 114.9(9) 6 2
N1A NAA N1A 73.2(4) 4 2
O1A NAA N1A 63.0(4) . .
O1A NAA N1A 125.7(4) 6 .
O1A NAA N1A 154.1(4) 4 .
O1A NAA N1A 82.1(4) 2 .
N1A NAA N1A 73.2(4) 6 .
N1A NAA N1A 114.9(9) 4 .
N1A NAA N1A 73.2(4) 2 .
C1A O1A C11A 110.4(8) . .
C1A O1A NAA 134.3(6) . .
C11A O1A NAA 114.6(7) . .
O1A C1A C2A 118.7(5) . .
O1A C1A C6A 120.9(5) . .
C2A C1A C6A 119.9 . .
C1A C2A C3A 120.0 . .
C1A C2A CA 120.2(6) . 2
C3A C2A CA 119.4(6) . 2
C4A C3A C2A 120.0 . .
C3A C4A C5A 120.0 . .
C3A C4A C7A 120.6(5) . .
C5A C4A C7A 118.8(5) . .
C6A C5A C4A 120.0 . .
C5A C6A C1A 120.1 . .
C5A C6A CA 118.6(6) . .
C1A C6A CA 120.8(6) . .
C10A C7A C8A 109.5 . .
C10A C7A C9A 109.5 . .
C8A C7A C9A 109.4 . .
C10A C7A C4A 108.3(5) . .
C8A C7A C4A 105.2(5) . .
C9A C7A C4A 114.8(5) . .
O1A C11A C12A 115.2(11) . .
C16A N1A C12A 114.7(17) . .
C16A N1A NAA 127.2(17) . .
C12A N1A NAA 115.6(9) . .
C13A C12A N1A 125.9(15) . .
C13A C12A C11A 118.8(15) . .
N1A C12A C11A 115.0(12) . .
C12A C13A C14A 115.7(18) . .
C13A C14A C15A 119.3(10) . .
C16A C15A C14A 120.0 . .
N1A C16A C15A 124.4(12) . .
C2A CA C6A 113.2(11) 6 .
N2A C18A C17A 180.000(10) . .
O1B NAB O1B 131.8(7) 6_565 2_455
O1B NAB O1B 80.4(3) 6_565 .
O1B NAB O1B 80.4(3) 2_455 .
O1B NAB O1B 80.4(3) 6_565 4_465
O1B NAB O1B 80.4(3) 2_455 4_465
O1B NAB O1B 131.8(7) . 4_465
O1B NAB N1B 62.7(4) 6_565 6_565
O1B NAB N1B 153.8(4) 2_455 6_565
O1B NAB N1B 81.6(4) . 6_565
O1B NAB N1B 125.8(4) 4_465 6_565
O1B NAB N1B 81.6(4) 6_565 4_465
O1B NAB N1B 125.8(4) 2_455 4_465
O1B NAB N1B 153.8(4) . 4_465
O1B NAB N1B 62.7(4) 4_465 4_465
N1B NAB N1B 73.2(5) 6_565 4_465
O1B NAB N1B 153.8(4) 6_565 2_455
O1B NAB N1B 62.7(4) 2_455 2_455
O1B NAB N1B 125.8(4) . 2_455
O1B NAB N1B 81.6(4) 4_465 2_455
N1B NAB N1B 115.0(10) 6_565 2_455
N1B NAB N1B 73.2(5) 4_465 2_455
O1B NAB N1B 125.8(4) 6_565 .
O1B NAB N1B 81.6(4) 2_455 .
O1B NAB N1B 62.7(4) . .
O1B NAB N1B 153.8(4) 4_465 .
N1B NAB N1B 73.2(5) 6_565 .
N1B NAB N1B 115.0(10) 4_465 .
N1B NAB N1B 73.2(5) 2_455 .
C1B O1B C11B 109.7(8) . .
C1B O1B NAB 133.7(6) . .
C11B O1B NAB 116.0(8) . .
O1B C1B C2B 118.9(5) . .
O1B C1B C6B 120.8(5) . .
C2B C1B C6B 120.0 . .
C1B C2B C3B 120.0 . .
C1B C2B CB 119.5(6) . 2_455
C3B C2B CB 120.3(6) . 2_455
C2B C3B C4B 120.0 . .
C3B C4B C5B 120.0 . .
C3B C4B C7B 121.8(6) . .
C5B C4B C7B 118.0(6) . .
C6B C5B C4B 120.0 . .
C5B C6B C1B 120.0 . .
C5B C6B CB 119.2(6) . .
C1B C6B CB 120.2(6) . .
C10B C7B C8B 109.4 . .
C10B C7B C9B 109.5 . .
C8B C7B C9B 109.4 . .
C10B C7B C4B 107.7(5) . .
C8B C7B C4B 104.9(5) . .
C9B C7B C4B 115.7(5) . .
C12B C11B O1B 111.9(12) . .
C12B N1B C16B 113.8(20) . .
C12B N1B NAB 116.1(10) . .
C16B N1B NAB 129.8(18) . .
N1B C12B C13B 123.2(21) . .
N1B C12B C11B 114.9(13) . .
C13B C12B C11B 119.2(22) . .
C14B C13B C12B 118.7(31) . .
C15B C14B C13B 118.4(15) . .
C14B C15B C16B 120.0 . .
N1B C16B C15B 124.8(13) . .
C2B CB C6B 110.5(11) 6_565 .
N2B C19B C18B 180.00(2) . .
O1C NAC O1C 130.7(6) . 4_565
O1C NAC N1C 154.0(4) . 4_565
O1C NAC N1C 69.9(3) 4_565 4_565
O1C NAC N1C 69.9(3) . .
O1C NAC N1C 154.0(4) 4_565 .
N1C NAC N1C 96.8(6) 4_565 .
O1C NAC O1D 77.2(3) . .
O1C NAC O1D 83.7(3) 4_565 .
N1C NAC O1D 125.7(3) 4_565 .
N1C NAC O1D 86.8(3) . .
O1C NAC O1D 83.7(3) . 4_565
O1C NAC O1D 77.2(3) 4_565 4_565
N1C NAC O1D 86.8(3) 4_565 4_565
N1C NAC O1D 125.7(3) . 4_565
O1D NAC O1D 133.3(6) . 4_565
C1C O1C C11C 114.0(8) . .
C1C O1C NAC 133.6(5) . .
C11C O1C NAC 112.2(7) . .
C6C C1C C2C 120.0 . .
C6C C1C O1C 119.7(5) . .
C2C C1C O1C 119.1(5) . .
C3C C2C C1C 120.0 . .
C3C C2C CD 120.4(6) . .
C1C C2C CD 119.5(6) . .
C2C C3C C4C 120.0 . .
C5C C4C C3C 120.0 . .
C5C C4C C7C 123.6(5) . .
C3C C4C C7C 116.2(5) . .
C4C C5C C6C 120.0 . .
C1C C6C C5C 120.0 . .
C1C C6C CC 122.1(6) . .
C5C C6C CC 117.5(6) . .
C4C C7C C9C 108.1(3) . .
C4C C7C C8C 109.6(4) . .
C9C C7C C8C 109.5 . .
C4C C7C C10C 110.7(4) . .
C9C C7C C10C 109.5 . .
C8C C7C C10C 109.4 . .
O1C C11C C12C 114.4(9) . .
C16C N1C C12C 119.0(11) . .
C16C N1C NAC 125.5(8) . .
C12C N1C NAC 115.2(9) . .
C13C C12C N1C 121.8(12) . .
C13C C12C C11C 117.1(10) . .
N1C C12C C11C 121.1(10) . .
C12C C13C C14C 116.8(12) . .
C15C C14C C13C 121.6(7) . .
C14C C15C C16C 120.0 . .
N1C C16C C15C 120.5(6) . .
C6C CC C2D 112.1(11) . 4_565
C1D O1D C11D 115.4(8) . .
C1D O1D NAC 127.9(5) . .
C11D O1D NAC 116.4(8) . .
C2D C1D C6D 119.9 . .
C2D C1D O1D 118.7(5) . .
C6D C1D O1D 120.2(5) . .
C3D C2D C1D 120.0 . .
C3D C2D CC 118.1(6) . 4_565
C1D C2D CC 121.7(6) . 4_565
C2D C3D C4D 120.0 . .
C3D C4D C5D 120.0 . .
C3D C4D C7D 119.7(5) . .
C5D C4D C7D 119.9(5) . .
C6D C5D C4D 120.0 . .
C5D C6D C1D 120.0 . .
C5D C6D CD 119.2(6) . .
C1D C6D CD 120.5(6) . .
C4D C7D C8D 106.9(4) . .
C4D C7D C9D 111.8(4) . .
C8D C7D C9D 109.5 . .
C4D C7D C10D 109.6(4) . .
C8D C7D C10D 109.5 . .
C9D C7D C10D 109.5 . .
O1D C11D C12D 114.1(9) . .
C16D N1D C12D 118.4(10) . .
C13D C12D N1D 122.0(14) . .
C13D C12D C11D 117.3(11) . .
N1D C12D C11D 120.7(11) . .
C12D C13D C14D 119.6(14) . .
C15D C14D C13D 119.1(7) . .
C14D C15D C16D 120.0 . .
N1D C16D C15D 120.7(6) . .
C6D CD C2C 111.0(7) . .
N2C C18C C17C 180.0(52) . .
O12 Cl O11 109.5 . .
O12 Cl O13 109.5 . .
O11 Cl O13 109.4 . .
O12 Cl O14 109.5 . .
O11 Cl O14 109.5 . .
O13 Cl O14 109.4 . .

loop_
_geom_bond_atom_site_label_1
_geom_bond_atom_site_label_2
_geom_bond_distance
_geom_bond_site_symmetry_2
NAA O1A 2.452(8) .
NAA O1A 2.452(8) 6
NAA O1A 2.452(8) 4
NAA O1A 2.452(8) 2
NAA N1A 2.66(2) 6
NAA N1A 2.66(2) 4
NAA N1A 2.66(2) 2
NAA N1A 2.66(2) .
O1A C1A 1.366(10) .
O1A C11A 1.402(14) .
C1A C2A 1.403(4) .
C1A C6A 1.404(4) .
C2A C3A 1.404(4) .
C2A CA 1.478(12) 2
C3A C4A 1.403(4) .
C4A C5A 1.404(4) .
C4A C7A 1.586(10) .
C5A C6A 1.404(4) .
C6A CA 1.556(12) .
C7A C10A 1.445(2) .
C7A C8A 1.446(2) .
C7A C9A 1.446(2) .
C11A C12A 1.49(2) .
N1A C16A 1.35(2) .
N1A C12A 1.32(2) .
C12A C13A 1.41(2) .
C13A C14A 1.39(2) .
C14A C15A 1.353(2) .
C15A C16A 1.353(2) .
CA C2A 1.48(2) 6
C17A C18A 1.42(2) .
C18A N2A 1.15(2) .
NAB O1B 2.452(9) 6_565
NAB O1B 2.452(9) 2_455
NAB O1B 2.452(9) .
NAB O1B 2.452(9) 4_465
NAB N1B 2.70(2) 6_565
NAB N1B 2.70(2) 4_465
NAB N1B 2.70(2) 2_455
NAB N1B 2.70(2) .
O1B C1B 1.370(10) .
O1B C11B 1.45(2) .
C1B C2B 1.390(4) .
C1B C6B 1.390(4) .
C2B C3B 1.391(4) .
C2B CB 1.516(12) 2_455
C3B C4B 1.391(4) .
C4B C5B 1.392(4) .
C4B C7B 1.611(11) .
C5B C6B 1.390(4) .
C6B CB 1.558(12) .
C7B C10B 1.404(2) .
C7B C8B 1.405(2) .
C7B C9B 1.405(2) .
C11B C12B 1.47(2) .
N1B C12B 1.36(2) .
N1B C16B 1.34(2) .
C12B C13B 1.35(3) .
C13B C14B 1.37(3) .
C14B C15B 1.334(2) .
C15B C16B 1.334(2) .
CB C2B 1.52(2) 6_565
C18B C19B 1.45(2) .
C19B N2B 1.16(2) .
NAC O1C 2.458(8) .
NAC O1C 2.458(7) 4_565
NAC N1C 2.456(13) 4_565
NAC N1C 2.456(13) .
NAC O1D 2.548(8) .
NAC O1D 2.548(8) 4_565
O1C C1C 1.413(10) .
O1C C11C 1.447(14) .
C1C C6C 1.382(4) .
C1C C2C 1.382(4) .
C2C C3C 1.381(4) .
C2C CD 1.576(11) .
C3C C4C 1.382(4) .
C4C C5C 1.381(4) .
C4C C7C 1.555(10) .
C5C C6C 1.382(4) .
C6C CC 1.519(11) .
C7C C9C 1.560(2) .
C7C C8C 1.561(2) .
C7C C10C 1.562(2) .
C11C C12C 1.47(2) .
N1C C16C 1.327(14) .
N1C C12C 1.336(13) .
C12C C13C 1.37(2) .
C13C C14C 1.33(2) .
C14C C15C 1.336(2) .
C15C C16C 1.337(2) .
CC C2D 1.58(3) 4_565
O1D C1D 1.401(11) .
O1D C11D 1.453(14) .
C1D C2D 1.381(4) .
C1D C6D 1.381(4) .
C2D C3D 1.380(4) .
C2D CC 1.575(11) 4_565
C3D C4D 1.381(4) .
C4D C5D 1.381(4) .
C4D C7D 1.540(11) .
C5D C6D 1.380(4) .
C6D CD 1.542(11) .
C7D C8D 1.585(2) .
C7D C9D 1.585(2) .
C7D C10D 1.585(2) .
C11D C12D 1.52(2) .
N1D C16D 1.344(14) .
N1D C12D 1.319(15) .
C12D C13D 1.33(2) .
C13D C14D 1.35(2) .
C14D C15D 1.340(2) .
C15D C16D 1.341(2) .
C17C C18C 1.146(2) .
C18C N2C 0.9603(15) .
Cl O12 1.315(2) .
Cl O11 1.315(2) .
Cl O13 1.315(2) .
Cl O14 1.316(2) .
